data_7718957
loop_
_publ_author_name
'Rogers, Nicola J.'
'Ashok Kumar, Chowan'
'Alexander, Carlson'
'Bowdery, Daniel'
'Pavlovskaya, Galina'
'Harvey, Peter'

_publ_section_title
;
 Macrocyclic transition-metal parashift complexes for MRI at clinical and
 pre-clinical magnetic fields.
;
_journal_issue 28
_journal_name_full 'Dalton transactions (Cambridge, England : 2003)'
_journal_page_first 11036
_journal_page_last 11046
_journal_paper_doi 10.1039/d5dt01149c
_journal_volume 54
_journal_year 2025
_chemical_formula_moiety 'C27 H36 N6 Zn, 2(Cl O4)'
_chemical_formula_sum 'C27 H36 Cl2 N6 O8 Zn'
_chemical_formula_weight 708.89
_space_group_crystal_system monoclinic
_space_group_IT_number 14
_space_group_name_Hall '-P 2ybc'
_space_group_name_H-M_alt 'P 1 21/c 1'
_atom_sites_solution_hydrogens geom
_atom_sites_solution_primary direct
_audit_creation_date 2025-04-24
_audit_creation_method
;
Olex2 1.5
(compiled 2025.04.05 svn.rf049d14d for OlexSys, GUI svn.r7221)
;
_audit_update_record
;
2025-04-24 deposited with the CCDC.	2025-06-25 downloaded from the CCDC.
;
_cell_angle_alpha 90
_cell_angle_beta 91.4400(10)
_cell_angle_gamma 90
_cell_formula_units_Z 8
_cell_length_a 15.0523(3)
_cell_length_b 12.0637(2)
_cell_length_c 33.9291(6)
_cell_measurement_reflns_used 9367
_cell_measurement_temperature 302.00
_cell_measurement_theta_max 30.405
_cell_measurement_theta_min 2.255
_cell_volume 6159.12(19)
_computing_cell_refinement 'SAINT V8.40B (?, 2016)'
_computing_data_reduction 'SAINT V8.40B (?, 2016)'
_computing_molecular_graphics 'Olex2 1.5 (Dolomanov et al., 2009)'
_computing_publication_material 'Olex2 1.5 (Dolomanov et al., 2009)'
_computing_structure_refinement 'SHELXL 2019/3 (Sheldrick, 2015)'
_computing_structure_solution 'SHELXS  (Sheldrick, 2008)'
_diffrn_ambient_temperature 302.0
_diffrn_measured_fraction_theta_full 0.998
_diffrn_measured_fraction_theta_max 0.999
_diffrn_measurement_device_type 'Bruker D8V'
_diffrn_radiation_type MoK\a
_diffrn_radiation_wavelength 0.71073
_diffrn_reflns_av_R_equivalents 0.0309
_diffrn_reflns_av_unetI/netI 0.0135
_diffrn_reflns_Laue_measured_fraction_full 0.998
_diffrn_reflns_Laue_measured_fraction_max 0.999
_diffrn_reflns_limit_h_max 19
_diffrn_reflns_limit_h_min -19
_diffrn_reflns_limit_k_max 15
_diffrn_reflns_limit_k_min -15
_diffrn_reflns_limit_l_max 44
_diffrn_reflns_limit_l_min -44
_diffrn_reflns_number 279151
_diffrn_reflns_point_group_measured_fraction_full 0.998
_diffrn_reflns_point_group_measured_fraction_max 0.999
_diffrn_reflns_theta_full 25.242
_diffrn_reflns_theta_max 27.484
_diffrn_reflns_theta_min 2.164
_diffrn_source_current 1.4
_diffrn_source_power 0.07
_diffrn_source_voltage 50.0
_exptl_absorpt_coefficient_mu 1.030
_exptl_absorpt_correction_T_max 0.7469
_exptl_absorpt_correction_T_min 0.6954
_exptl_absorpt_correction_type multi-scan
_exptl_absorpt_process_details
;
SADABS-2016/2 (Bruker,2016/2) was used for absorption correction.
wR2(int) was 0.0976 before and 0.0418 after correction.
The Ratio of minimum to maximum transmission is 0.9310.
The \l/2 correction factor is Not present.
;
_exptl_crystal_colour 'clear light colourless'
_exptl_crystal_colour_lustre clear
_exptl_crystal_colour_modifier light
_exptl_crystal_colour_primary colourless
_exptl_crystal_density_diffrn 1.529
_exptl_crystal_description block
_exptl_crystal_F_000 2944
_exptl_crystal_size_max 0.4
_exptl_crystal_size_mid 0.2
_exptl_crystal_size_min 0.05
_refine_diff_density_max 0.950
_refine_diff_density_min -0.884
_refine_diff_density_rms 0.071
_refine_ls_extinction_method none
_refine_ls_goodness_of_fit_ref 1.043
_refine_ls_hydrogen_treatment constr
_refine_ls_matrix_type full
_refine_ls_number_parameters 799
_refine_ls_number_reflns 14100
_refine_ls_number_restraints 0
_refine_ls_restrained_S_all 1.043
_refine_ls_R_factor_all 0.0485
_refine_ls_R_factor_gt 0.0453
_refine_ls_shift/su_max 0.004
_refine_ls_shift/su_mean 0.000
_refine_ls_structure_factor_coef Fsqd
_refine_ls_weighting_details 'w=1/[\s^2^(Fo^2^)+(0.0816P)^2^+5.1861P] where P=(Fo^2^+2Fc^2^)/3'
_refine_ls_weighting_scheme calc
_refine_ls_wR_factor_gt 0.1368
_refine_ls_wR_factor_ref 0.1408
_reflns_Friedel_coverage 0.000
_reflns_number_gt 12980
_reflns_number_total 14100
_reflns_threshold_expression 'I > 2\s(I)'
_cod_data_source_file d5dt01149c2.cif
_cod_data_source_block ZnL1a
_cod_depositor_comments 'Adding full bibliography for 7718951--7718957.cif.'
_cod_database_code 7718957
_shelx_shelxl_version_number 2019/3
_shelx_space_group_comment
;
The symmetry employed for this shelxl refinement is uniquely defined
by the following loop, which should always be used as a source of
symmetry information in preference to the above space-group names.
They are only intended as comments.
;
_shelx_estimated_absorpt_t_max 0.010
_shelx_estimated_absorpt_t_min 0.007
_olex2_refinement_description
;
1. Fixed Uiso
 At 1.2 times of:
  All C(H) groups, All C(H,H) groups
 At 1.5 times of:
  All C(H,H,H) groups
2.a Secondary CH2 refined with riding coordinates:
 C26(H26A,H26B), C1(H1A,H1B), C13(H13A,H13B), C5(H5A,H5B), C3(H3A,H3B), C2(H2A,
 H2B), C4(H4A,H4B), C32(H32A,H32B), C28(H28A,H28B), C31(H31A,H31B), C19(H19A,
 H19B), C29(H29A,H29B), C27(H27A,H27B), C38(H38A,H38B), C30(H30A,H30B), C6(H6A,
 H6B), C53(H53A,H53B), C46(H46A,H46B)
2.b Aromatic/amide H refined with riding coordinates:
 C8(H8), C21(H21), C23(H23), C9(H9), C10(H10), C36(H36), C22(H22), C34(H34),
 C48(H48), C17(H17), C50(H50), C35(H35), C41(H41), C49(H49), C15(H15), C16(H16),
  C43(H43), C42(H42)
2.c Idealised Me refined as rotating group:
 C01H(H01A,H01B,H01C), C39(H39A,H39B,H39C), C12(H12A,H12B,H12C), C01X(H01D,
 H01E,H01F), C52(H52A,H52B,H52C), C45(H45A,H45B,H45C)
;
_olex2_submission_special_instructions 'No special instructions were received'

loop_
_space_group_symop_operation_xyz
'x, y, z'
'-x, y+1/2, -z+1/2'
'-x, -y, -z'
'x, -y-1/2, z-1/2'

loop_
_atom_site_label
_atom_site_type_symbol
_atom_site_fract_x
_atom_site_fract_y
_atom_site_fract_z
_atom_site_U_iso_or_equiv
_atom_site_adp_type
_atom_site_occupancy
_atom_site_site_symmetry_order
_atom_site_calc_flag
_atom_site_refinement_flags_posn
_atom_site_refinement_flags_adp
_atom_site_refinement_flags_occupancy
_atom_site_disorder_assembly
_atom_site_disorder_group
Zn1 Zn 0.24304(2) 0.65488(2) 0.72315(2) 0.03377(8) Uani 1 1 d . . . . .
Zn2 Zn 0.73448(2) 0.74377(2) 0.52531(2) 0.03517(8) Uani 1 1 d . . . . .
Cl4 Cl 0.41361(4) 0.83706(5) 0.40129(2) 0.04497(14) Uani 1 1 d . . . . .
Cl1 Cl 0.09457(5) 0.21330(6) 0.65188(2) 0.05248(16) Uani 1 1 d . . . . .
Cl2 Cl 0.64685(6) 0.62066(7) 0.70166(3) 0.06403(19) Uani 1 1 d . . . . .
Cl3 Cl 0.14914(8) 0.73086(10) 0.54514(4) 0.0884(3) Uani 1 1 d . . . . .
N4 N 0.10433(13) 0.63068(17) 0.70490(6) 0.0384(4) Uani 1 1 d . . . . .
N11 N 0.77256(13) 0.58175(17) 0.55252(6) 0.0401(4) Uani 1 1 d . . . . .
N6 N 0.31665(14) 0.52200(17) 0.69069(6) 0.0400(4) Uani 1 1 d . . . . .
N5 N 0.28048(14) 0.81123(17) 0.69424(6) 0.0411(4) Uani 1 1 d . . . . .
N2 N 0.35734(14) 0.70771(19) 0.75988(7) 0.0447(5) Uani 1 1 d . . . . .
N12 N 0.59562(15) 0.75740(18) 0.53920(7) 0.0462(5) Uani 1 1 d . . . . .
N8 N 0.85299(13) 0.7004(2) 0.49249(6) 0.0448(5) Uani 1 1 d . . . . .
N1 N 0.17319(15) 0.72871(19) 0.77422(6) 0.0436(5) Uani 1 1 d . . . . .
N10 N 0.80515(16) 0.87066(19) 0.56325(6) 0.0459(5) Uani 1 1 d . . . . .
N3 N 0.24818(14) 0.51688(18) 0.76624(6) 0.0418(4) Uani 1 1 d . . . . .
N9 N 0.67104(15) 0.6769(2) 0.47004(6) 0.0457(5) Uani 1 1 d . . . . .
N7 N 0.74150(14) 0.88851(18) 0.48537(6) 0.0430(4) Uani 1 1 d . . . . .
O16 O 0.43388(17) 0.72119(18) 0.40479(9) 0.0714(6) Uani 1 1 d . . . . .
O14 O 0.46698(19) 0.8838(2) 0.37148(8) 0.0793(7) Uani 1 1 d . . . . .
O13 O 0.4323(2) 0.8912(2) 0.43762(7) 0.0864(8) Uani 1 1 d . . . . .
O15 O 0.32263(17) 0.8527(2) 0.38968(9) 0.0817(8) Uani 1 1 d . . . . .
O4 O 0.0681(2) 0.1037(2) 0.66126(11) 0.0937(9) Uani 1 1 d . . . . .
C20 C 0.31069(17) 0.4236(2) 0.70919(7) 0.0411(5) Uani 1 1 d . . . . .
O2 O 0.1785(2) 0.2180(3) 0.63313(10) 0.1020(11) Uani 1 1 d . . . . .
C24 C 0.36912(18) 0.5280(2) 0.65887(8) 0.0464(5) Uani 1 1 d . . . . .
O1 O 0.1034(3) 0.2759(3) 0.68667(8) 0.1059(12) Uani 1 1 d . . . . .
C18 C 0.36329(18) 0.8431(2) 0.70561(9) 0.0489(6) Uani 1 1 d . . . . .
C26 C 0.24537(19) 0.4156(2) 0.74221(8) 0.0465(6) Uani 1 1 d . . . . .
H26A H 0.185850 0.405063 0.731222 0.056 Uiso 1 1 calc R U . . .
H26B H 0.259933 0.352017 0.758654 0.056 Uiso 1 1 calc R U . . .
C7 C 0.04812(16) 0.6804(2) 0.73007(8) 0.0438(5) Uani 1 1 d . . . . .
C14 C 0.23532(19) 0.8749(2) 0.66739(8) 0.0474(6) Uani 1 1 d . . . . .
C37 C 0.72739(18) 0.5112(2) 0.57582(8) 0.0451(5) Uani 1 1 d . . . . .
C1 C 0.23203(19) 0.8198(2) 0.78734(9) 0.0517(6) Uani 1 1 d . . . . .
H1A H 0.211015 0.850177 0.811880 0.062 Uiso 1 1 calc R U . . .
H1B H 0.230669 0.878411 0.767763 0.062 Uiso 1 1 calc R U . . .
C11 C 0.07003(18) 0.5619(2) 0.67697(7) 0.0434(5) Uani 1 1 d . . . . .
C33 C 0.85747(17) 0.5564(2) 0.54435(8) 0.0460(6) Uani 1 1 d . . . . .
C51 C 0.8589(2) 0.8589(3) 0.59550(8) 0.0526(6) Uani 1 1 d . . . . .
C13 C 0.08792(18) 0.7672(2) 0.75701(9) 0.0497(6) Uani 1 1 d . . . . .
H13A H 0.097230 0.835002 0.742294 0.060 Uiso 1 1 calc R U . . .
H13B H 0.047127 0.783323 0.777943 0.060 Uiso 1 1 calc R U . . .
C5 C 0.1685(2) 0.5275(3) 0.79045(8) 0.0516(6) Uani 1 1 d . . . . .
H5A H 0.172906 0.476466 0.812514 0.062 Uiso 1 1 calc R U . . .
H5B H 0.116091 0.508147 0.774724 0.062 Uiso 1 1 calc R U . . .
C3 C 0.39920(18) 0.6036(2) 0.77389(9) 0.0513(6) Uani 1 1 d . . . . .
H3A H 0.444397 0.620608 0.793851 0.062 Uiso 1 1 calc R U . . .
H3B H 0.428050 0.567595 0.752071 0.062 Uiso 1 1 calc R U . . .
C2 C 0.3273(2) 0.7782(3) 0.79336(9) 0.0541(7) Uani 1 1 d . . . . .
H2A H 0.366788 0.841355 0.796254 0.065 Uiso 1 1 calc R U . . .
H2B H 0.331332 0.735492 0.817557 0.065 Uiso 1 1 calc R U . . .
C4 C 0.3320(2) 0.5253(3) 0.79094(8) 0.0519(6) Uani 1 1 d . . . . .
H4A H 0.358386 0.452251 0.793497 0.062 Uiso 1 1 calc R U . . .
H4B H 0.317294 0.550538 0.817129 0.062 Uiso 1 1 calc R U . . .
C32 C 0.66394(19) 0.8806(3) 0.45836(8) 0.0501(6) Uani 1 1 d . . . . .
H32A H 0.668337 0.936020 0.437802 0.060 Uiso 1 1 calc R U . . .
H32B H 0.610155 0.894773 0.472690 0.060 Uiso 1 1 calc R U . . .
C28 C 0.89420(18) 0.8068(3) 0.48196(8) 0.0529(6) Uani 1 1 d . . . . .
H28A H 0.940958 0.793535 0.463382 0.063 Uiso 1 1 calc R U . . .
H28B H 0.921011 0.840052 0.505424 0.063 Uiso 1 1 calc R U . . .
C8 C -0.04216(19) 0.6578(3) 0.72954(10) 0.0568(7) Uani 1 1 d . . . . .
H8 H -0.079443 0.692453 0.747184 0.068 Uiso 1 1 calc R U . . .
C31 C 0.6592(2) 0.7654(3) 0.43988(8) 0.0530(7) Uani 1 1 d . . . . .
H31A H 0.602027 0.756117 0.426426 0.064 Uiso 1 1 calc R U . . .
H31B H 0.705045 0.758498 0.420454 0.064 Uiso 1 1 calc R U . . .
C21 C 0.3569(2) 0.3305(2) 0.69803(9) 0.0540(7) Uani 1 1 d . . . . .
H21 H 0.351316 0.264094 0.711671 0.065 Uiso 1 1 calc R U . . .
C19 C 0.41471(18) 0.7681(3) 0.73314(10) 0.0568(7) Uani 1 1 d . . . . .
H19A H 0.448038 0.715341 0.717804 0.068 Uiso 1 1 calc R U . . .
H19B H 0.456946 0.812004 0.748540 0.068 Uiso 1 1 calc R U . . .
C23 C 0.4172(2) 0.4364(3) 0.64677(9) 0.0566(7) Uani 1 1 d . . . . .
H23 H 0.453659 0.442249 0.625136 0.068 Uiso 1 1 calc R U . . .
C47 C 0.8023(2) 0.9716(2) 0.54545(8) 0.0485(6) Uani 1 1 d . . . . .
C29 C 0.8274(2) 0.6337(3) 0.45687(9) 0.0575(7) Uani 1 1 d . . . . .
H29A H 0.868186 0.571911 0.454699 0.069 Uiso 1 1 calc R U . . .
H29B H 0.833319 0.679543 0.433596 0.069 Uiso 1 1 calc R U . . .
O3 O 0.0297(2) 0.2652(3) 0.62706(14) 0.1249(16) Uani 1 1 d . . . . .
C27 C 0.82633(19) 0.8874(3) 0.46370(8) 0.0532(6) Uani 1 1 d . . . . .
H27A H 0.851391 0.961477 0.463786 0.064 Uiso 1 1 calc R U . . .
H27B H 0.814156 0.866458 0.436492 0.064 Uiso 1 1 calc R U . . .
C01H C 0.1439(2) 0.8432(3) 0.65409(11) 0.0627(8) Uani 1 1 d . . . . .
H01A H 0.142645 0.765898 0.647385 0.094 Uiso 1 1 calc R U . . .
H01B H 0.126617 0.886344 0.631385 0.094 Uiso 1 1 calc R U . . .
H01C H 0.103285 0.856920 0.674924 0.094 Uiso 1 1 calc R U . . .
C38 C 0.90949(17) 0.6383(3) 0.52076(9) 0.0532(7) Uani 1 1 d . . . . .
H38A H 0.939027 0.690099 0.538603 0.064 Uiso 1 1 calc R U . . .
H38B H 0.954932 0.599100 0.506545 0.064 Uiso 1 1 calc R U . . .
C44 C 0.5593(2) 0.8168(3) 0.56890(10) 0.0597(8) Uani 1 1 d . . . . .
C30 C 0.7333(2) 0.5894(3) 0.45783(9) 0.0571(7) Uani 1 1 d . . . . .
H30A H 0.715715 0.562311 0.431869 0.068 Uiso 1 1 calc R U . . .
H30B H 0.730966 0.527766 0.476144 0.068 Uiso 1 1 calc R U . . .
C9 C -0.0755(2) 0.5828(3) 0.70229(11) 0.0642(8) Uani 1 1 d . . . . .
H9 H -0.135532 0.564290 0.701927 0.077 Uiso 1 1 calc R U . . .
C10 C -0.0198(2) 0.5359(3) 0.67582(10) 0.0590(7) Uani 1 1 d . . . . .
H10 H -0.042168 0.486538 0.656995 0.071 Uiso 1 1 calc R U . . .
C6 C 0.1596(2) 0.6450(3) 0.80570(8) 0.0545(7) Uani 1 1 d . . . . .
H6A H 0.100956 0.654729 0.816375 0.065 Uiso 1 1 calc R U . . .
H6B H 0.203009 0.657065 0.826896 0.065 Uiso 1 1 calc R U . . .
C36 C 0.7666(2) 0.4155(3) 0.59083(10) 0.0605(7) Uani 1 1 d . . . . .
H36 H 0.733928 0.367152 0.606140 0.073 Uiso 1 1 calc R U . . .
C40 C 0.54237(18) 0.7096(3) 0.51148(9) 0.0549(7) Uani 1 1 d . . . . .
C53 C 0.7369(2) 0.9848(2) 0.51177(8) 0.0512(6) Uani 1 1 d . . . . .
H53A H 0.677316 0.991444 0.521784 0.061 Uiso 1 1 calc R U . . .
H53B H 0.750064 1.051895 0.497263 0.061 Uiso 1 1 calc R U . . .
C22 C 0.4115(2) 0.3382(3) 0.66631(10) 0.0611(8) Uani 1 1 d . . . . .
H22 H 0.444160 0.277122 0.658274 0.073 Uiso 1 1 calc R U . . .
C39 C 0.6333(2) 0.5370(3) 0.58587(10) 0.0585(7) Uani 1 1 d . . . . .
H39A H 0.630060 0.610942 0.596146 0.088 Uiso 1 1 calc R U . . .
H39B H 0.613556 0.485362 0.605321 0.088 Uiso 1 1 calc R U . . .
H39C H 0.596090 0.531085 0.562576 0.088 Uiso 1 1 calc R U . . .
C34 C 0.8995(2) 0.4631(3) 0.55957(10) 0.0606(8) Uani 1 1 d . . . . .
H34 H 0.958525 0.448673 0.553859 0.073 Uiso 1 1 calc R U . . .
C12 C 0.1301(2) 0.5181(2) 0.64611(8) 0.0539(6) Uani 1 1 d . . . . .
H12A H 0.167039 0.576938 0.636826 0.081 Uiso 1 1 calc R U . . .
H12B H 0.094993 0.488848 0.624494 0.081 Uiso 1 1 calc R U . . .
H12C H 0.166783 0.460315 0.657204 0.081 Uiso 1 1 calc R U . . .
C46 C 0.5856(2) 0.6333(3) 0.48248(10) 0.0598(7) Uani 1 1 d . . . . .
H46A H 0.594634 0.561109 0.494531 0.072 Uiso 1 1 calc R U . . .
H46B H 0.546546 0.623910 0.459563 0.072 Uiso 1 1 calc R U . . .
C48 C 0.8529(2) 1.0601(3) 0.55806(10) 0.0639(8) Uani 1 1 d . . . . .
H48 H 0.848434 1.128350 0.545399 0.077 Uiso 1 1 calc R U . . .
C01X C 0.3747(3) 0.6340(3) 0.63642(10) 0.0672(9) Uani 1 1 d . . . . .
H01D H 0.316583 0.666352 0.633773 0.101 Uiso 1 1 calc R U . . .
H01E H 0.397401 0.619525 0.610738 0.101 Uiso 1 1 calc R U . . .
H01F H 0.413700 0.684351 0.650306 0.101 Uiso 1 1 calc R U . . .
C17 C 0.4021(2) 0.9370(3) 0.69071(12) 0.0707(9) Uani 1 1 d . . . . .
H17 H 0.459090 0.957367 0.699167 0.085 Uiso 1 1 calc R U . . .
C50 C 0.9127(2) 0.9459(3) 0.60856(9) 0.0650(8) Uani 1 1 d . . . . .
H50 H 0.950667 0.935875 0.630308 0.078 Uiso 1 1 calc R U . . .
C35 C 0.8535(3) 0.3923(3) 0.58310(11) 0.0691(9) Uani 1 1 d . . . . .
H35 H 0.880809 0.329438 0.593656 0.083 Uiso 1 1 calc R U . . .
C52 C 0.8590(3) 0.7517(3) 0.61767(10) 0.0771(11) Uani 1 1 d . . . . .
H52A H 0.799252 0.724533 0.619220 0.116 Uiso 1 1 calc R U . . .
H52B H 0.883195 0.763334 0.643790 0.116 Uiso 1 1 calc R U . . .
H52C H 0.894660 0.698422 0.604215 0.116 Uiso 1 1 calc R U . . .
O7 O 0.7018(3) 0.5644(5) 0.67576(12) 0.1415(17) Uani 1 1 d . . . . .
C45 C 0.6163(3) 0.8581(3) 0.60166(11) 0.0751(11) Uani 1 1 d . . . . .
H45A H 0.654564 0.799605 0.611012 0.113 Uiso 1 1 calc R U . . .
H45B H 0.579823 0.882983 0.622717 0.113 Uiso 1 1 calc R U . . .
H45C H 0.651706 0.918763 0.592588 0.113 Uiso 1 1 calc R U . . .
C41 C 0.4511(2) 0.7232(4) 0.51139(13) 0.0787(12) Uani 1 1 d . . . . .
H41 H 0.415025 0.689938 0.492158 0.094 Uiso 1 1 calc R U . . .
C49 C 0.9102(3) 1.0457(3) 0.58978(11) 0.0735(10) Uani 1 1 d . . . . .
H49 H 0.946943 1.103348 0.598325 0.088 Uiso 1 1 calc R U . . .
C15 C 0.2732(3) 0.9697(3) 0.65203(11) 0.0684(9) Uani 1 1 d . . . . .
H15 H 0.241257 1.012505 0.633812 0.082 Uiso 1 1 calc R U . . .
C16 C 0.3569(3) 1.0005(3) 0.66345(14) 0.0841(12) Uani 1 1 d . . . . .
H16 H 0.382835 1.063509 0.652938 0.101 Uiso 1 1 calc R U . . .
C43 C 0.4687(3) 0.8325(4) 0.56902(15) 0.0874(14) Uani 1 1 d . . . . .
H43 H 0.444160 0.874560 0.588973 0.105 Uiso 1 1 calc R U . . .
C42 C 0.4147(3) 0.7882(5) 0.54088(17) 0.1002(19) Uani 1 1 d . . . . .
H42 H 0.353778 0.800944 0.541139 0.120 Uiso 1 1 calc R U . . .
O6 O 0.6250(5) 0.7263(4) 0.69391(19) 0.183(2) Uani 1 1 d . . . . .
O5 O 0.6912(5) 0.6177(5) 0.73817(14) 0.202(3) Uani 1 1 d . . . . .
O9 O 0.2094(3) 0.7844(8) 0.56674(16) 0.232(4) Uani 1 1 d . . . . .
O8 O 0.5734(3) 0.5563(5) 0.7057(3) 0.227(4) Uani 1 1 d . . . . .
O10 O 0.0966(5) 0.7995(8) 0.5262(4) 0.311(7) Uani 1 1 d . . . . .
O11 O 0.1896(10) 0.6930(8) 0.5125(2) 0.317(6) Uani 1 1 d . . . . .
O12 O 0.1002(5) 0.6579(7) 0.5641(2) 0.273(5) Uani 1 1 d . . . . .

loop_
_atom_site_aniso_label
_atom_site_aniso_U_11
_atom_site_aniso_U_22
_atom_site_aniso_U_33
_atom_site_aniso_U_23
_atom_site_aniso_U_13
_atom_site_aniso_U_12
Zn1 0.03147(14) 0.03401(14) 0.03583(14) -0.00150(9) 0.00074(10) 0.00104(9)
Zn2 0.03138(14) 0.03895(15) 0.03518(14) -0.00024(10) 0.00103(10) 0.00040(9)
Cl4 0.0448(3) 0.0432(3) 0.0469(3) -0.0010(2) 0.0015(2) 0.0056(2)
Cl1 0.0506(3) 0.0525(4) 0.0543(4) -0.0098(3) 0.0001(3) -0.0011(3)
Cl2 0.0638(4) 0.0600(4) 0.0686(5) -0.0082(4) 0.0088(4) -0.0006(3)
Cl3 0.0794(6) 0.0874(7) 0.0968(7) 0.0231(6) -0.0321(6) -0.0229(5)
N4 0.0358(9) 0.0392(10) 0.0402(10) 0.0012(8) 0.0010(8) -0.0018(8)
N11 0.0390(10) 0.0380(10) 0.0430(10) -0.0016(8) -0.0017(8) 0.0031(8)
N6 0.0415(10) 0.0394(10) 0.0392(10) -0.0027(8) 0.0050(8) 0.0030(8)
N5 0.0393(10) 0.0330(9) 0.0511(11) -0.0001(8) 0.0020(8) -0.0020(8)
N2 0.0373(10) 0.0475(11) 0.0489(11) -0.0048(9) -0.0068(8) 0.0038(9)
N12 0.0384(11) 0.0477(12) 0.0529(12) 0.0120(9) 0.0083(9) 0.0080(9)
N8 0.0336(10) 0.0604(13) 0.0406(10) -0.0004(9) 0.0043(8) 0.0021(9)
N1 0.0413(11) 0.0477(11) 0.0418(11) -0.0090(9) 0.0014(8) 0.0056(9)
N10 0.0541(12) 0.0442(11) 0.0389(10) -0.0024(9) -0.0053(9) -0.0029(9)
N3 0.0477(11) 0.0420(11) 0.0359(9) 0.0001(8) 0.0019(8) 0.0039(9)
N9 0.0411(11) 0.0534(12) 0.0423(11) -0.0044(9) -0.0041(8) -0.0029(9)
N7 0.0437(11) 0.0469(11) 0.0382(10) 0.0040(9) -0.0004(8) -0.0009(9)
O16 0.0701(15) 0.0423(11) 0.1016(19) -0.0015(11) -0.0014(13) 0.0055(10)
O14 0.0823(17) 0.0756(16) 0.0815(16) 0.0072(13) 0.0319(14) 0.0002(13)
O13 0.128(2) 0.0755(16) 0.0544(13) -0.0136(12) -0.0157(14) 0.0197(16)
O15 0.0496(13) 0.0937(19) 0.101(2) 0.0094(15) -0.0055(13) 0.0138(12)
O4 0.092(2) 0.0508(14) 0.137(3) -0.0019(15) -0.0191(18) -0.0090(13)
C20 0.0452(12) 0.0377(11) 0.0402(11) -0.0039(9) -0.0022(9) 0.0038(10)
O2 0.096(2) 0.120(3) 0.092(2) 0.0216(19) 0.0450(18) 0.0260(19)
C24 0.0462(13) 0.0496(14) 0.0436(12) -0.0055(11) 0.0071(10) -0.0008(11)
O1 0.163(3) 0.097(2) 0.0587(15) -0.0200(14) 0.0290(18) -0.054(2)
C18 0.0427(13) 0.0423(13) 0.0618(16) -0.0066(11) 0.0062(11) -0.0062(10)
C26 0.0596(15) 0.0346(11) 0.0455(13) 0.0031(10) 0.0065(11) 0.0003(11)
C7 0.0366(11) 0.0497(13) 0.0453(12) 0.0016(10) 0.0024(10) 0.0028(10)
C14 0.0547(15) 0.0340(11) 0.0538(14) 0.0046(10) 0.0071(11) 0.0049(10)
C37 0.0488(13) 0.0386(12) 0.0476(13) 0.0013(10) -0.0044(10) -0.0032(10)
C1 0.0546(15) 0.0510(15) 0.0493(14) -0.0187(12) -0.0044(12) 0.0068(12)
C11 0.0498(13) 0.0377(12) 0.0424(12) 0.0050(9) -0.0059(10) -0.0049(10)
C33 0.0409(12) 0.0535(14) 0.0434(12) -0.0051(11) -0.0030(10) 0.0107(11)
C51 0.0600(16) 0.0584(16) 0.0391(12) -0.0062(11) -0.0052(11) 0.0024(13)
C13 0.0395(13) 0.0564(15) 0.0532(15) -0.0121(12) 0.0028(11) 0.0113(11)
C5 0.0562(15) 0.0576(16) 0.0418(13) 0.0053(11) 0.0132(11) 0.0001(13)
C3 0.0426(13) 0.0566(16) 0.0539(15) -0.0055(12) -0.0140(11) 0.0105(11)
C2 0.0534(15) 0.0520(15) 0.0562(16) -0.0148(13) -0.0155(12) 0.0028(12)
C4 0.0582(16) 0.0552(15) 0.0419(13) 0.0003(11) -0.0096(11) 0.0141(13)
C32 0.0487(14) 0.0578(15) 0.0435(13) 0.0102(12) -0.0064(11) 0.0040(12)
C28 0.0390(13) 0.0717(18) 0.0484(14) 0.0069(13) 0.0079(11) -0.0074(12)
C8 0.0360(13) 0.0722(19) 0.0623(17) 0.0064(14) 0.0038(12) 0.0035(12)
C31 0.0488(14) 0.0705(18) 0.0390(13) 0.0008(12) -0.0104(11) -0.0011(13)
C21 0.0639(17) 0.0408(13) 0.0572(16) -0.0050(11) -0.0003(13) 0.0112(12)
C19 0.0350(13) 0.0608(17) 0.0742(19) -0.0024(14) -0.0063(12) -0.0080(12)
C23 0.0492(15) 0.0664(18) 0.0549(15) -0.0155(14) 0.0134(12) 0.0046(13)
C47 0.0585(15) 0.0424(13) 0.0447(13) -0.0044(10) 0.0014(11) -0.0038(11)
C29 0.0579(16) 0.0691(19) 0.0460(14) -0.0097(13) 0.0088(12) 0.0117(14)
O3 0.098(2) 0.0671(17) 0.205(4) 0.012(2) -0.080(3) -0.0035(16)
C27 0.0499(14) 0.0657(18) 0.0442(13) 0.0088(12) 0.0066(11) -0.0091(13)
C01H 0.0631(18) 0.0555(17) 0.0687(19) 0.0204(14) -0.0125(15) 0.0028(14)
C38 0.0338(12) 0.0692(18) 0.0567(15) 0.0061(13) 0.0039(11) 0.0097(12)
C44 0.0652(18) 0.0490(15) 0.0662(18) 0.0245(14) 0.0290(15) 0.0196(13)
C30 0.0633(17) 0.0592(17) 0.0484(14) -0.0164(13) -0.0061(13) 0.0028(14)
C9 0.0374(13) 0.072(2) 0.083(2) 0.0118(17) -0.0082(14) -0.0105(13)
C10 0.0533(16) 0.0568(16) 0.0661(18) 0.0025(14) -0.0165(14) -0.0128(13)
C6 0.0585(16) 0.0657(18) 0.0398(13) -0.0047(12) 0.0116(12) 0.0085(13)
C36 0.0696(19) 0.0439(14) 0.0675(18) 0.0114(13) -0.0088(15) -0.0001(13)
C40 0.0351(12) 0.0646(17) 0.0651(17) 0.0247(14) 0.0017(11) 0.0005(12)
C53 0.0642(17) 0.0392(13) 0.0499(14) 0.0049(11) -0.0022(12) 0.0018(12)
C22 0.0640(18) 0.0550(17) 0.0644(18) -0.0142(14) 0.0059(14) 0.0194(14)
C39 0.0542(16) 0.0513(15) 0.0703(18) 0.0171(14) 0.0082(14) -0.0052(13)
C34 0.0542(16) 0.0631(18) 0.0644(18) -0.0026(15) -0.0046(13) 0.0228(14)
C12 0.0683(18) 0.0483(14) 0.0449(13) -0.0078(11) -0.0018(12) -0.0055(13)
C46 0.0463(15) 0.0701(19) 0.0623(17) -0.0006(15) -0.0125(13) -0.0169(14)
C48 0.078(2) 0.0510(16) 0.0626(18) -0.0029(14) 0.0032(16) -0.0162(15)
C01X 0.084(2) 0.0595(18) 0.0598(18) 0.0070(14) 0.0297(17) 0.0004(16)
C17 0.0588(18) 0.0585(18) 0.095(3) -0.0008(18) 0.0091(17) -0.0227(15)
C50 0.0602(18) 0.086(2) 0.0484(15) -0.0150(15) -0.0089(13) -0.0071(16)
C35 0.079(2) 0.0521(17) 0.076(2) 0.0073(15) -0.0129(17) 0.0211(16)
C52 0.112(3) 0.066(2) 0.0519(18) 0.0038(15) -0.0285(19) 0.0030(19)
O7 0.102(3) 0.216(5) 0.107(3) -0.042(3) 0.009(2) 0.053(3)
C45 0.111(3) 0.0530(18) 0.0625(19) -0.0016(15) 0.031(2) 0.0154(18)
C41 0.0344(14) 0.104(3) 0.097(3) 0.050(2) -0.0023(16) -0.0013(16)
C49 0.079(2) 0.075(2) 0.066(2) -0.0127(17) -0.0075(17) -0.0288(19)
C15 0.075(2) 0.0483(16) 0.083(2) 0.0222(16) 0.0153(17) 0.0019(15)
C16 0.085(3) 0.0520(18) 0.116(3) 0.024(2) 0.020(2) -0.0180(18)
C43 0.074(3) 0.090(3) 0.101(3) 0.041(2) 0.047(2) 0.040(2)
C42 0.0442(18) 0.120(4) 0.138(4) 0.071(3) 0.035(2) 0.030(2)
O6 0.267(7) 0.089(3) 0.193(5) 0.043(3) 0.020(5) 0.032(4)
O5 0.345(9) 0.167(5) 0.090(3) -0.016(3) -0.038(4) 0.033(6)
O9 0.092(3) 0.466(11) 0.141(4) -0.129(6) 0.045(3) -0.099(5)
O8 0.092(3) 0.142(4) 0.452(12) -0.026(6) 0.072(5) -0.025(3)
O10 0.150(5) 0.260(8) 0.518(16) 0.270(10) -0.085(8) -0.044(6)
O11 0.57(2) 0.228(8) 0.147(5) -0.084(6) 0.020(9) -0.065(11)
O12 0.217(6) 0.318(9) 0.276(8) 0.223(7) -0.132(6) -0.166(6)

loop_
_atom_type_symbol
_atom_type_description
_atom_type_scat_dispersion_real
_atom_type_scat_dispersion_imag
_atom_type_scat_source
C C 0.0033 0.0016 'International Tables Vol C Tables 4.2.6.8 and 6.1.1.4'
H H 0.0000 0.0000 'International Tables Vol C Tables 4.2.6.8 and 6.1.1.4'
N N 0.0061 0.0033 'International Tables Vol C Tables 4.2.6.8 and 6.1.1.4'
O O 0.0106 0.0060 'International Tables Vol C Tables 4.2.6.8 and 6.1.1.4'
Cl Cl 0.1484 0.1585 'International Tables Vol C Tables 4.2.6.8 and 6.1.1.4'
Zn Zn 0.2839 1.4301 'International Tables Vol C Tables 4.2.6.8 and 6.1.1.4'

loop_
_geom_angle_atom_site_label_1
_geom_angle_atom_site_label_2
_geom_angle_atom_site_label_3
_geom_angle
_geom_angle_site_symmetry_1
_geom_angle_site_symmetry_3
_geom_angle_publ_flag
N4 Zn1 N6 104.18(8) . . ?
N4 Zn1 N5 103.97(8) . . ?
N4 Zn1 N2 158.62(8) . . ?
N4 Zn1 N1 78.92(8) . . ?
N4 Zn1 N3 95.97(8) . . ?
N5 Zn1 N6 104.89(8) . . ?
N5 Zn1 N1 97.73(8) . . ?
N5 Zn1 N3 158.57(8) . . ?
N2 Zn1 N6 95.51(8) . . ?
N2 Zn1 N5 78.39(8) . . ?
N2 Zn1 N1 79.71(8) . . ?
N2 Zn1 N3 80.19(8) . . ?
N1 Zn1 N6 155.48(8) . . ?
N3 Zn1 N6 77.20(8) . . ?
N3 Zn1 N1 78.29(8) . . ?
N11 Zn2 N10 104.27(8) . . ?
N11 Zn2 N9 97.54(8) . . ?
N12 Zn2 N11 102.50(8) . . ?
N12 Zn2 N8 159.07(9) . . ?
N12 Zn2 N10 105.63(9) . . ?
N12 Zn2 N9 79.34(9) . . ?
N12 Zn2 N7 97.74(8) . . ?
N8 Zn2 N11 78.29(8) . . ?
N8 Zn2 N10 94.24(9) . . ?
N8 Zn2 N9 79.83(8) . . ?
N8 Zn2 N7 79.93(8) . . ?
N9 Zn2 N10 155.77(9) . . ?
N7 Zn2 N11 158.22(8) . . ?
N7 Zn2 N10 77.56(8) . . ?
N7 Zn2 N9 78.28(8) . . ?
O14 Cl4 O16 108.78(16) . . ?
O14 Cl4 O15 107.82(18) . . ?
O13 Cl4 O16 109.87(17) . . ?
O13 Cl4 O14 109.40(19) . . ?
O13 Cl4 O15 110.32(19) . . ?
O15 Cl4 O16 110.60(17) . . ?
O4 Cl1 O2 113.2(2) . . ?
O4 Cl1 O3 110.53(19) . . ?
O1 Cl1 O4 109.5(2) . . ?
O1 Cl1 O2 106.7(2) . . ?
O1 Cl1 O3 108.1(3) . . ?
O3 Cl1 O2 108.7(2) . . ?
O6 Cl2 O7 119.0(4) . . ?
O6 Cl2 O5 108.0(4) . . ?
O6 Cl2 O8 111.5(4) . . ?
O5 Cl2 O7 105.6(3) . . ?
O8 Cl2 O7 106.3(4) . . ?
O8 Cl2 O5 105.5(5) . . ?
O9 Cl3 O11 107.6(6) . . ?
O9 Cl3 O12 116.0(4) . . ?
O10 Cl3 O9 111.3(6) . . ?
O10 Cl3 O11 95.1(7) . . ?
O10 Cl3 O12 108.9(4) . . ?
O12 Cl3 O11 116.0(6) . . ?
C7 N4 Zn1 111.68(16) . . ?
C11 N4 Zn1 128.80(17) . . ?
C11 N4 C7 118.6(2) . . ?
C37 N11 Zn2 131.61(17) . . ?
C33 N11 Zn2 110.37(17) . . ?
C33 N11 C37 118.0(2) . . ?
C20 N6 Zn1 111.11(15) . . ?
C20 N6 C24 117.7(2) . . ?
C24 N6 Zn1 130.92(18) . . ?
C18 N5 Zn1 111.11(17) . . ?
C18 N5 C14 118.2(2) . . ?
C14 N5 Zn1 130.66(18) . . ?
C3 N2 Zn1 104.93(16) . . ?
C3 N2 C2 111.9(2) . . ?
C2 N2 Zn1 110.37(16) . . ?
C19 N2 Zn1 105.03(16) . . ?
C19 N2 C3 111.7(2) . . ?
C19 N2 C2 112.4(2) . . ?
C44 N12 Zn2 127.6(2) . . ?
C40 N12 Zn2 112.10(18) . . ?
C40 N12 C44 119.9(3) . . ?
C28 N8 Zn2 105.56(17) . . ?
C28 N8 C29 112.0(2) . . ?
C29 N8 Zn2 110.05(16) . . ?
C38 N8 Zn2 104.77(15) . . ?
C38 N8 C28 111.2(2) . . ?
C38 N8 C29 112.7(2) . . ?
C1 N1 Zn1 103.92(16) . . ?
C1 N1 C6 112.4(2) . . ?
C13 N1 Zn1 103.94(15) . . ?
C13 N1 C1 113.3(2) . . ?
C13 N1 C6 111.4(2) . . ?
C6 N1 Zn1 111.23(16) . . ?
C51 N10 Zn2 131.04(19) . . ?
C51 N10 C47 117.7(2) . . ?
C47 N10 Zn2 110.24(16) . . ?
C26 N3 Zn1 104.99(14) . . ?
C26 N3 C5 111.6(2) . . ?
C26 N3 C4 112.2(2) . . ?
C5 N3 Zn1 106.68(16) . . ?
C5 N3 C4 111.5(2) . . ?
C4 N3 Zn1 109.42(17) . . ?
C31 N9 Zn2 111.12(16) . . ?
C30 N9 Zn2 103.43(16) . . ?
C30 N9 C31 112.7(2) . . ?
C46 N9 Zn2 104.38(17) . . ?
C46 N9 C31 111.5(2) . . ?
C46 N9 C30 113.1(3) . . ?
C32 N7 Zn2 106.31(16) . . ?
C32 N7 C27 111.7(2) . . ?
C32 N7 C53 112.5(2) . . ?
C27 N7 Zn2 110.46(17) . . ?
C53 N7 Zn2 104.29(15) . . ?
C53 N7 C27 111.2(2) . . ?
N6 C20 C26 117.0(2) . . ?
N6 C20 C21 123.4(2) . . ?
C21 C20 C26 119.5(2) . . ?
N6 C24 C23 120.8(3) . . ?
N6 C24 C01X 119.6(2) . . ?
C23 C24 C01X 119.6(3) . . ?
N5 C18 C19 117.6(2) . . ?
N5 C18 C17 121.7(3) . . ?
C17 C18 C19 120.5(3) . . ?
N3 C26 C20 110.3(2) . . ?
N3 C26 H26A 109.6 . . ?
N3 C26 H26B 109.6 . . ?
C20 C26 H26A 109.6 . . ?
C20 C26 H26B 109.6 . . ?
H26A C26 H26B 108.1 . . ?
N4 C7 C13 116.4(2) . . ?
N4 C7 C8 122.1(3) . . ?
C8 C7 C13 121.3(3) . . ?
N5 C14 C01H 120.1(2) . . ?
N5 C14 C15 121.0(3) . . ?
C15 C14 C01H 119.0(3) . . ?
N11 C37 C36 121.4(3) . . ?
N11 C37 C39 119.5(2) . . ?
C36 C37 C39 119.0(3) . . ?
N1 C1 H1A 109.5 . . ?
N1 C1 H1B 109.5 . . ?
N1 C1 C2 110.5(2) . . ?
H1A C1 H1B 108.1 . . ?
C2 C1 H1A 109.5 . . ?
C2 C1 H1B 109.5 . . ?
N4 C11 C10 120.8(3) . . ?
N4 C11 C12 118.7(2) . . ?
C10 C11 C12 120.4(3) . . ?
N11 C33 C38 118.0(2) . . ?
N11 C33 C34 122.3(3) . . ?
C34 C33 C38 119.5(3) . . ?
N10 C51 C50 120.7(3) . . ?
N10 C51 C52 119.4(3) . . ?
C50 C51 C52 119.9(3) . . ?
N1 C13 C7 110.5(2) . . ?
N1 C13 H13A 109.5 . . ?
N1 C13 H13B 109.5 . . ?
C7 C13 H13A 109.5 . . ?
C7 C13 H13B 109.5 . . ?
H13A C13 H13B 108.1 . . ?
N3 C5 H5A 109.5 . . ?
N3 C5 H5B 109.5 . . ?
N3 C5 C6 110.5(2) . . ?
H5A C5 H5B 108.1 . . ?
C6 C5 H5A 109.5 . . ?
C6 C5 H5B 109.5 . . ?
N2 C3 H3A 109.3 . . ?
N2 C3 H3B 109.3 . . ?
N2 C3 C4 111.7(2) . . ?
H3A C3 H3B 107.9 . . ?
C4 C3 H3A 109.3 . . ?
C4 C3 H3B 109.3 . . ?
N2 C2 C1 112.7(2) . . ?
N2 C2 H2A 109.1 . . ?
N2 C2 H2B 109.1 . . ?
C1 C2 H2A 109.1 . . ?
C1 C2 H2B 109.1 . . ?
H2A C2 H2B 107.8 . . ?
N3 C4 C3 113.0(2) . . ?
N3 C4 H4A 109.0 . . ?
N3 C4 H4B 109.0 . . ?
C3 C4 H4A 109.0 . . ?
C3 C4 H4B 109.0 . . ?
H4A C4 H4B 107.8 . . ?
N7 C32 H32A 109.6 . . ?
N7 C32 H32B 109.6 . . ?
N7 C32 C31 110.1(2) . . ?
H32A C32 H32B 108.1 . . ?
C31 C32 H32A 109.6 . . ?
C31 C32 H32B 109.6 . . ?
N8 C28 H28A 109.3 . . ?
N8 C28 H28B 109.3 . . ?
N8 C28 C27 111.8(2) . . ?
H28A C28 H28B 107.9 . . ?
C27 C28 H28A 109.3 . . ?
C27 C28 H28B 109.3 . . ?
C7 C8 H8 120.7 . . ?
C9 C8 C7 118.6(3) . . ?
C9 C8 H8 120.7 . . ?
N9 C31 C32 111.5(2) . . ?
N9 C31 H31A 109.3 . . ?
N9 C31 H31B 109.3 . . ?
C32 C31 H31A 109.3 . . ?
C32 C31 H31B 109.3 . . ?
H31A C31 H31B 108.0 . . ?
C20 C21 H21 120.8 . . ?
C22 C21 C20 118.4(3) . . ?
C22 C21 H21 120.8 . . ?
N2 C19 C18 112.5(2) . . ?
N2 C19 H19A 109.1 . . ?
N2 C19 H19B 109.1 . . ?
C18 C19 H19A 109.1 . . ?
C18 C19 H19B 109.1 . . ?
H19A C19 H19B 107.8 . . ?
C24 C23 H23 119.7 . . ?
C22 C23 C24 120.6(3) . . ?
C22 C23 H23 119.7 . . ?
N10 C47 C53 116.6(2) . . ?
N10 C47 C48 123.1(3) . . ?
C48 C47 C53 120.2(3) . . ?
N8 C29 H29A 108.9 . . ?
N8 C29 H29B 108.9 . . ?
N8 C29 C30 113.3(2) . . ?
H29A C29 H29B 107.7 . . ?
C30 C29 H29A 108.9 . . ?
C30 C29 H29B 108.9 . . ?
N7 C27 C28 112.2(2) . . ?
N7 C27 H27A 109.2 . . ?
N7 C27 H27B 109.2 . . ?
C28 C27 H27A 109.2 . . ?
C28 C27 H27B 109.2 . . ?
H27A C27 H27B 107.9 . . ?
C14 C01H H01A 109.5 . . ?
C14 C01H H01B 109.5 . . ?
C14 C01H H01C 109.5 . . ?
H01A C01H H01B 109.5 . . ?
H01A C01H H01C 109.5 . . ?
H01B C01H H01C 109.5 . . ?
N8 C38 C33 112.4(2) . . ?
N8 C38 H38A 109.1 . . ?
N8 C38 H38B 109.1 . . ?
C33 C38 H38A 109.1 . . ?
C33 C38 H38B 109.1 . . ?
H38A C38 H38B 107.9 . . ?
N12 C44 C45 119.9(3) . . ?
N12 C44 C43 119.4(4) . . ?
C43 C44 C45 120.6(4) . . ?
N9 C30 C29 110.7(2) . . ?
N9 C30 H30A 109.5 . . ?
N9 C30 H30B 109.5 . . ?
C29 C30 H30A 109.5 . . ?
C29 C30 H30B 109.5 . . ?
H30A C30 H30B 108.1 . . ?
C8 C9 H9 120.2 . . ?
C10 C9 C8 119.5(3) . . ?
C10 C9 H9 120.2 . . ?
C11 C10 H10 119.9 . . ?
C9 C10 C11 120.1(3) . . ?
C9 C10 H10 119.9 . . ?
N1 C6 C5 112.0(2) . . ?
N1 C6 H6A 109.2 . . ?
N1 C6 H6B 109.2 . . ?
C5 C6 H6A 109.2 . . ?
C5 C6 H6B 109.2 . . ?
H6A C6 H6B 107.9 . . ?
C37 C36 H36 120.0 . . ?
C35 C36 C37 120.0(3) . . ?
C35 C36 H36 120.0 . . ?
N12 C40 C46 117.2(2) . . ?
N12 C40 C41 121.5(4) . . ?
C41 C40 C46 121.1(3) . . ?
N7 C53 C47 109.9(2) . . ?
N7 C53 H53A 109.7 . . ?
N7 C53 H53B 109.7 . . ?
C47 C53 H53A 109.7 . . ?
C47 C53 H53B 109.7 . . ?
H53A C53 H53B 108.2 . . ?
C21 C22 H22 120.4 . . ?
C23 C22 C21 119.1(3) . . ?
C23 C22 H22 120.4 . . ?
C37 C39 H39A 109.5 . . ?
C37 C39 H39B 109.5 . . ?
C37 C39 H39C 109.5 . . ?
H39A C39 H39B 109.5 . . ?
H39A C39 H39C 109.5 . . ?
H39B C39 H39C 109.5 . . ?
C33 C34 H34 120.3 . . ?
C35 C34 C33 119.4(3) . . ?
C35 C34 H34 120.3 . . ?
C11 C12 H12A 109.5 . . ?
C11 C12 H12B 109.5 . . ?
C11 C12 H12C 109.5 . . ?
H12A C12 H12B 109.5 . . ?
H12A C12 H12C 109.5 . . ?
H12B C12 H12C 109.5 . . ?
N9 C46 C40 111.5(2) . . ?
N9 C46 H46A 109.3 . . ?
N9 C46 H46B 109.3 . . ?
C40 C46 H46A 109.3 . . ?
C40 C46 H46B 109.3 . . ?
H46A C46 H46B 108.0 . . ?
C47 C48 H48 120.7 . . ?
C49 C48 C47 118.6(3) . . ?
C49 C48 H48 120.7 . . ?
C24 C01X H01D 109.5 . . ?
C24 C01X H01E 109.5 . . ?
C24 C01X H01F 109.5 . . ?
H01D C01X H01E 109.5 . . ?
H01D C01X H01F 109.5 . . ?
H01E C01X H01F 109.5 . . ?
C18 C17 H17 120.0 . . ?
C16 C17 C18 120.0(3) . . ?
C16 C17 H17 120.0 . . ?
C51 C50 H50 119.7 . . ?
C49 C50 C51 120.6(3) . . ?
C49 C50 H50 119.7 . . ?
C36 C35 C34 118.9(3) . . ?
C36 C35 H35 120.5 . . ?
C34 C35 H35 120.5 . . ?
C51 C52 H52A 109.5 . . ?
C51 C52 H52B 109.5 . . ?
C51 C52 H52C 109.5 . . ?
H52A C52 H52B 109.5 . . ?
H52A C52 H52C 109.5 . . ?
H52B C52 H52C 109.5 . . ?
C44 C45 H45A 109.5 . . ?
C44 C45 H45B 109.5 . . ?
C44 C45 H45C 109.5 . . ?
H45A C45 H45B 109.5 . . ?
H45A C45 H45C 109.5 . . ?
H45B C45 H45C 109.5 . . ?
C40 C41 H41 120.9 . . ?
C40 C41 C42 118.3(4) . . ?
C42 C41 H41 120.9 . . ?
C48 C49 H49 120.4 . . ?
C50 C49 C48 119.2(3) . . ?
C50 C49 H49 120.4 . . ?
C14 C15 H15 119.8 . . ?
C16 C15 C14 120.3(3) . . ?
C16 C15 H15 119.8 . . ?
C17 C16 H16 120.6 . . ?
C15 C16 C17 118.8(3) . . ?
C15 C16 H16 120.6 . . ?
C44 C43 H43 119.2 . . ?
C42 C43 C44 121.5(4) . . ?
C42 C43 H43 119.2 . . ?
C41 C42 H42 120.3 . . ?
C43 C42 C41 119.3(3) . . ?
C43 C42 H42 120.3 . . ?

loop_
_geom_bond_atom_site_label_1
_geom_bond_atom_site_label_2
_geom_bond_distance
_geom_bond_site_symmetry_2
_geom_bond_publ_flag
Zn1 N4 2.182(2) . ?
Zn1 N6 2.252(2) . ?
Zn1 N5 2.206(2) . ?
Zn1 N2 2.193(2) . ?
Zn1 N1 2.235(2) . ?
Zn1 N3 2.216(2) . ?
Zn2 N11 2.230(2) . ?
Zn2 N12 2.160(2) . ?
Zn2 N8 2.190(2) . ?
Zn2 N10 2.250(2) . ?
Zn2 N9 2.233(2) . ?
Zn2 N7 2.214(2) . ?
Cl4 O16 1.435(2) . ?
Cl4 O14 1.424(2) . ?
Cl4 O13 1.417(2) . ?
Cl4 O15 1.428(3) . ?
Cl1 O4 1.419(3) . ?
Cl1 O2 1.430(3) . ?
Cl1 O1 1.405(3) . ?
Cl1 O3 1.419(3) . ?
Cl2 O7 1.398(4) . ?
Cl2 O6 1.341(4) . ?
Cl2 O5 1.393(5) . ?
Cl2 O8 1.360(5) . ?
Cl3 O9 1.321(5) . ?
Cl3 O10 1.304(6) . ?
Cl3 O11 1.357(9) . ?
Cl3 O12 1.325(5) . ?
N4 C7 1.357(3) . ?
N4 C11 1.353(3) . ?
N11 C37 1.356(3) . ?
N11 C33 1.350(3) . ?
N6 C20 1.347(3) . ?
N6 C24 1.356(3) . ?
N5 C18 1.351(3) . ?
N5 C14 1.360(3) . ?
N2 C3 1.479(3) . ?
N2 C2 1.498(4) . ?
N2 C19 1.462(4) . ?
N12 C44 1.362(4) . ?
N12 C40 1.350(4) . ?
N8 C28 1.474(4) . ?
N8 C29 1.494(4) . ?
N8 C38 1.471(3) . ?
N1 C1 1.473(4) . ?
N1 C13 1.472(3) . ?
N1 C6 1.487(4) . ?
N10 C51 1.352(3) . ?
N10 C47 1.360(3) . ?
N3 C26 1.469(3) . ?
N3 C5 1.475(3) . ?
N3 C4 1.500(3) . ?
N9 C31 1.486(4) . ?
N9 C30 1.479(4) . ?
N9 C46 1.461(4) . ?
N7 C32 1.469(3) . ?
N7 C27 1.489(3) . ?
N7 C53 1.470(4) . ?
C20 C26 1.512(4) . ?
C20 C21 1.379(4) . ?
C24 C23 1.389(4) . ?
C24 C01X 1.492(4) . ?
C18 C19 1.501(4) . ?
C18 C17 1.377(4) . ?
C26 H26A 0.9700 . ?
C26 H26B 0.9700 . ?
C7 C13 1.505(4) . ?
C7 C8 1.386(4) . ?
C14 C01H 1.488(4) . ?
C14 C15 1.386(4) . ?
C37 C36 1.388(4) . ?
C37 C39 1.497(4) . ?
C1 H1A 0.9700 . ?
C1 H1B 0.9700 . ?
C1 C2 1.528(4) . ?
C11 C10 1.388(4) . ?
C11 C12 1.497(4) . ?
C33 C38 1.504(4) . ?
C33 C34 1.385(4) . ?
C51 C50 1.391(4) . ?
C51 C52 1.496(5) . ?
C13 H13A 0.9700 . ?
C13 H13B 0.9700 . ?
C5 H5A 0.9700 . ?
C5 H5B 0.9700 . ?
C5 C6 1.517(4) . ?
C3 H3A 0.9700 . ?
C3 H3B 0.9700 . ?
C3 C4 1.510(4) . ?
C2 H2A 0.9700 . ?
C2 H2B 0.9700 . ?
C4 H4A 0.9700 . ?
C4 H4B 0.9700 . ?
C32 H32A 0.9700 . ?
C32 H32B 0.9700 . ?
C32 C31 1.525(4) . ?
C28 H28A 0.9700 . ?
C28 H28B 0.9700 . ?
C28 C27 1.530(4) . ?
C8 H8 0.9300 . ?
C8 C9 1.379(5) . ?
C31 H31A 0.9700 . ?
C31 H31B 0.9700 . ?
C21 H21 0.9300 . ?
C21 C22 1.374(5) . ?
C19 H19A 0.9700 . ?
C19 H19B 0.9700 . ?
C23 H23 0.9300 . ?
C23 C22 1.362(5) . ?
C47 C53 1.498(4) . ?
C47 C48 1.374(4) . ?
C29 H29A 0.9700 . ?
C29 H29B 0.9700 . ?
C29 C30 1.514(5) . ?
C27 H27A 0.9700 . ?
C27 H27B 0.9700 . ?
C01H H01A 0.9600 . ?
C01H H01B 0.9600 . ?
C01H H01C 0.9600 . ?
C38 H38A 0.9700 . ?
C38 H38B 0.9700 . ?
C44 C45 1.474(6) . ?
C44 C43 1.377(5) . ?
C30 H30A 0.9700 . ?
C30 H30B 0.9700 . ?
C9 H9 0.9300 . ?
C9 C10 1.367(5) . ?
C10 H10 0.9300 . ?
C6 H6A 0.9700 . ?
C6 H6B 0.9700 . ?
C36 H36 0.9300 . ?
C36 C35 1.369(5) . ?
C40 C46 1.507(5) . ?
C40 C41 1.383(4) . ?
C53 H53A 0.9700 . ?
C53 H53B 0.9700 . ?
C22 H22 0.9300 . ?
C39 H39A 0.9600 . ?
C39 H39B 0.9600 . ?
C39 H39C 0.9600 . ?
C34 H34 0.9300 . ?
C34 C35 1.369(5) . ?
C12 H12A 0.9600 . ?
C12 H12B 0.9600 . ?
C12 H12C 0.9600 . ?
C46 H46A 0.9700 . ?
C46 H46B 0.9700 . ?
C48 H48 0.9300 . ?
C48 C49 1.374(5) . ?
C01X H01D 0.9600 . ?
C01X H01E 0.9600 . ?
C01X H01F 0.9600 . ?
C17 H17 0.9300 . ?
C17 C16 1.369(6) . ?
C50 H50 0.9300 . ?
C50 C49 1.362(5) . ?
C35 H35 0.9300 . ?
C52 H52A 0.9600 . ?
C52 H52B 0.9600 . ?
C52 H52C 0.9600 . ?
C45 H45A 0.9600 . ?
C45 H45B 0.9600 . ?
C45 H45C 0.9600 . ?
C41 H41 0.9300 . ?
C41 C42 1.395(7) . ?
C49 H49 0.9300 . ?
C15 H15 0.9300 . ?
C15 C16 1.360(6) . ?
C16 H16 0.9300 . ?
C43 H43 0.9300 . ?
C43 C42 1.348(8) . ?
C42 H42 0.9300 . ?

loop_
_geom_torsion_atom_site_label_1
_geom_torsion_atom_site_label_2
_geom_torsion_atom_site_label_3
_geom_torsion_atom_site_label_4
_geom_torsion
_geom_torsion_site_symmetry_1
_geom_torsion_site_symmetry_2
_geom_torsion_site_symmetry_3
_geom_torsion_site_symmetry_4
_geom_torsion_publ_flag
Zn1 N4 C7 C13 17.6(3) . . . . ?
Zn1 N4 C7 C8 -166.2(2) . . . . ?
Zn1 N4 C11 C10 163.5(2) . . . . ?
Zn1 N4 C11 C12 -19.2(3) . . . . ?
Zn1 N6 C20 C26 10.5(3) . . . . ?
Zn1 N6 C20 C21 -173.2(2) . . . . ?
Zn1 N6 C24 C23 171.7(2) . . . . ?
Zn1 N6 C24 C01X -8.8(4) . . . . ?
Zn1 N5 C18 C19 2.5(3) . . . . ?
Zn1 N5 C18 C17 178.4(3) . . . . ?
Zn1 N5 C14 C01H 2.0(4) . . . . ?
Zn1 N5 C14 C15 -178.0(2) . . . . ?
Zn1 N2 C3 C4 -49.5(2) . . . . ?
Zn1 N2 C2 C1 -15.2(3) . . . . ?
Zn1 N2 C19 C18 42.0(3) . . . . ?
Zn1 N1 C1 C2 -51.2(3) . . . . ?
Zn1 N1 C13 C7 44.8(3) . . . . ?
Zn1 N1 C6 C5 -18.4(3) . . . . ?
Zn1 N3 C26 C20 47.3(2) . . . . ?
Zn1 N3 C5 C6 -49.7(3) . . . . ?
Zn1 N3 C4 C3 -14.6(3) . . . . ?
Zn2 N11 C37 C36 -177.3(2) . . . . ?
Zn2 N11 C37 C39 2.3(4) . . . . ?
Zn2 N11 C33 C38 1.6(3) . . . . ?
Zn2 N11 C33 C34 176.3(2) . . . . ?
Zn2 N12 C44 C45 -15.4(4) . . . . ?
Zn2 N12 C44 C43 168.1(2) . . . . ?
Zn2 N12 C40 C46 14.7(3) . . . . ?
Zn2 N12 C40 C41 -170.0(2) . . . . ?
Zn2 N8 C28 C27 -48.8(2) . . . . ?
Zn2 N8 C29 C30 -14.4(3) . . . . ?
Zn2 N8 C38 C33 43.1(3) . . . . ?
Zn2 N10 C51 C50 163.9(2) . . . . ?
Zn2 N10 C51 C52 -17.2(4) . . . . ?
Zn2 N10 C47 C53 14.9(3) . . . . ?
Zn2 N10 C47 C48 -167.9(3) . . . . ?
Zn2 N9 C31 C32 -18.8(3) . . . . ?
Zn2 N9 C30 C29 -51.1(3) . . . . ?
Zn2 N9 C46 C40 41.3(3) . . . . ?
Zn2 N7 C32 C31 -51.1(2) . . . . ?
Zn2 N7 C27 C28 -14.6(3) . . . . ?
Zn2 N7 C53 C47 49.3(2) . . . . ?
N4 C7 C13 N1 -44.6(3) . . . . ?
N4 C7 C8 C9 -0.4(4) . . . . ?
N4 C11 C10 C9 2.2(4) . . . . ?
N11 C37 C36 C35 1.8(5) . . . . ?
N11 C33 C38 N8 -31.6(4) . . . . ?
N11 C33 C34 C35 1.4(5) . . . . ?
N6 C20 C26 N3 -40.7(3) . . . . ?
N6 C20 C21 C22 -0.4(4) . . . . ?
N6 C24 C23 C22 1.0(5) . . . . ?
N5 C18 C19 N2 -31.6(4) . . . . ?
N5 C18 C17 C16 -0.4(5) . . . . ?
N5 C14 C15 C16 0.4(5) . . . . ?
N2 C3 C4 N3 44.3(3) . . . . ?
N12 C44 C43 C42 1.6(5) . . . . ?
N12 C40 C46 N9 -40.3(4) . . . . ?
N12 C40 C41 C42 0.0(5) . . . . ?
N8 C28 C27 N7 43.6(3) . . . . ?
N8 C29 C30 N9 45.9(4) . . . . ?
N1 C1 C2 N2 46.3(4) . . . . ?
N10 C51 C50 C49 2.0(5) . . . . ?
N10 C47 C53 N7 -45.3(3) . . . . ?
N10 C47 C48 C49 1.1(5) . . . . ?
N3 C5 C6 N1 46.2(3) . . . . ?
N7 C32 C31 N9 47.6(3) . . . . ?
C20 N6 C24 C23 -2.2(4) . . . . ?
C20 N6 C24 C01X 177.4(3) . . . . ?
C20 C21 C22 C23 -0.8(5) . . . . ?
C24 N6 C20 C26 -174.4(2) . . . . ?
C24 N6 C20 C21 1.9(4) . . . . ?
C24 C23 C22 C21 0.5(5) . . . . ?
C18 N5 C14 C01H -179.8(3) . . . . ?
C18 N5 C14 C15 0.1(4) . . . . ?
C18 C17 C16 C15 0.9(6) . . . . ?
C26 N3 C5 C6 -163.9(2) . . . . ?
C26 N3 C4 C3 101.5(3) . . . . ?
C26 C20 C21 C22 175.8(3) . . . . ?
C7 N4 C11 C10 -4.7(4) . . . . ?
C7 N4 C11 C12 172.5(2) . . . . ?
C7 C8 C9 C10 -2.2(5) . . . . ?
C14 N5 C18 C19 -176.0(3) . . . . ?
C14 N5 C18 C17 -0.1(4) . . . . ?
C14 C15 C16 C17 -0.9(6) . . . . ?
C37 N11 C33 C38 -176.0(2) . . . . ?
C37 N11 C33 C34 -1.4(4) . . . . ?
C37 C36 C35 C34 -1.8(5) . . . . ?
C1 N1 C13 C7 156.9(2) . . . . ?
C1 N1 C6 C5 -134.4(3) . . . . ?
C11 N4 C7 C13 -172.3(2) . . . . ?
C11 N4 C7 C8 3.9(4) . . . . ?
C33 N11 C37 C36 -0.2(4) . . . . ?
C33 N11 C37 C39 179.4(3) . . . . ?
C33 C34 C35 C36 0.3(5) . . . . ?
C51 N10 C47 C53 -175.3(3) . . . . ?
C51 N10 C47 C48 1.8(4) . . . . ?
C51 C50 C49 C48 1.0(6) . . . . ?
C13 N1 C1 C2 -163.3(2) . . . . ?
C13 N1 C6 C5 97.1(3) . . . . ?
C13 C7 C8 C9 175.6(3) . . . . ?
C5 N3 C26 C20 162.5(2) . . . . ?
C5 N3 C4 C3 -132.4(2) . . . . ?
C3 N2 C2 C1 -131.7(3) . . . . ?
C3 N2 C19 C18 155.2(2) . . . . ?
C2 N2 C3 C4 70.2(3) . . . . ?
C2 N2 C19 C18 -78.0(3) . . . . ?
C4 N3 C26 C20 -71.5(3) . . . . ?
C4 N3 C5 C6 69.7(3) . . . . ?
C32 N7 C27 C28 -132.7(3) . . . . ?
C32 N7 C53 C47 164.1(2) . . . . ?
C28 N8 C29 C30 -131.5(3) . . . . ?
C28 N8 C38 C33 156.7(2) . . . . ?
C8 C7 C13 N1 139.2(3) . . . . ?
C8 C9 C10 C11 1.4(5) . . . . ?
C31 N9 C30 C29 69.0(3) . . . . ?
C31 N9 C46 C40 -78.7(3) . . . . ?
C21 C20 C26 N3 142.9(3) . . . . ?
C19 N2 C3 C4 -162.7(2) . . . . ?
C19 N2 C2 C1 101.7(3) . . . . ?
C19 C18 C17 C16 175.3(4) . . . . ?
C47 N10 C51 C50 -3.3(4) . . . . ?
C47 N10 C51 C52 175.6(3) . . . . ?
C47 C48 C49 C50 -2.5(6) . . . . ?
C29 N8 C28 C27 71.0(3) . . . . ?
C29 N8 C38 C33 -76.6(3) . . . . ?
C27 N7 C32 C31 69.4(3) . . . . ?
C27 N7 C53 C47 -69.8(3) . . . . ?
C01H C14 C15 C16 -179.7(4) . . . . ?
C38 N8 C28 C27 -161.9(2) . . . . ?
C38 N8 C29 C30 102.2(3) . . . . ?
C38 C33 C34 C35 175.9(3) . . . . ?
C44 N12 C40 C46 -172.4(3) . . . . ?
C44 N12 C40 C41 2.9(4) . . . . ?
C44 C43 C42 C41 1.3(6) . . . . ?
C30 N9 C31 C32 -134.4(2) . . . . ?
C30 N9 C46 C40 153.1(2) . . . . ?
C6 N1 C1 C2 69.2(3) . . . . ?
C6 N1 C13 C7 -75.1(3) . . . . ?
C40 N12 C44 C45 172.9(3) . . . . ?
C40 N12 C44 C43 -3.6(4) . . . . ?
C40 C41 C42 C43 -2.1(6) . . . . ?
C53 N7 C32 C31 -164.7(2) . . . . ?
C53 N7 C27 C28 100.7(3) . . . . ?
C53 C47 C48 C49 178.1(3) . . . . ?
C39 C37 C36 C35 -177.8(3) . . . . ?
C34 C33 C38 N8 153.6(3) . . . . ?
C12 C11 C10 C9 -175.1(3) . . . . ?
C46 N9 C31 C32 97.1(3) . . . . ?
C46 N9 C30 C29 -163.4(2) . . . . ?
C46 C40 C41 C42 175.1(3) . . . . ?
C48 C47 C53 N7 137.4(3) . . . . ?
C01X C24 C23 C22 -178.5(3) . . . . ?
C17 C18 C19 N2 152.5(3) . . . . ?
C52 C51 C50 C49 -176.9(4) . . . . ?
C45 C44 C43 C42 -175.0(4) . . . . ?
C41 C40 C46 N9 144.4(3) . . . . ?
